data_7200983
loop_
_publ_author_name
'Liu, Xi'
'Huang, Kun-Lin'
'Liang, Guo-Ming'
'Wang, Ming-Sheng'
'Guo, Guo-Cong'

_publ_section_title
;
 Molecular design of luminescent halogeno-thiocyano-d10 metal complexes
 with in situ formation of the thiocyanate ligand
;
_journal_issue 8
_journal_name_full CrystEngComm
_journal_page_first 1615
_journal_paper_doi 10.1039/b902121c
_journal_volume 11
_journal_year 2009
_chemical_formula_sum 'C5 H12 Br Cu N2 S'
_chemical_formula_weight 275.68
_chemical_name_systematic
;
?
;
_space_group_IT_number 11
_symmetry_cell_setting monoclinic
_symmetry_space_group_name_Hall '-P 2yb'
_symmetry_space_group_name_H-M 'P 1 21/m 1'
_atom_sites_solution_hydrogens geom
_atom_sites_solution_primary direct
_atom_sites_solution_secondary difmap
_audit_creation_method SHELXL-97
_cell_angle_alpha 90.00
_cell_angle_beta 96.064(2)
_cell_angle_gamma 90.00
_cell_formula_units_Z 2
_cell_length_a 5.898(4)
_cell_length_b 7.371(5)
_cell_length_c 11.310(7)
_cell_measurement_reflns_used 1012
_cell_measurement_temperature 293(2)
_cell_measurement_theta_max 27.4835
_cell_measurement_theta_min 3.3070
_cell_volume 488.9(6)
_computing_cell_refinement 'CrystalClear (Rigaku Corp., 2002)'
_computing_data_collection 'CrystalClear (Rigaku Corp., 2002)'
_computing_data_reduction 'CrystalClear (Rigaku Corp., 2002)'
_computing_molecular_graphics 'Siemens SHELXTL^TM^ 5'
_computing_publication_material 'Siemens SHELXTL^TM^ 5'
_computing_structure_refinement 'Siemens SHELXTL^TM^ 5'
_computing_structure_solution 'Siemens SHELXTL^TM^ 5'
_diffrn_ambient_temperature 293(2)
_diffrn_measured_fraction_theta_full 0.997
_diffrn_measured_fraction_theta_max 0.997
_diffrn_measurement_device_type 'Rigaku Mercury CCD'
_diffrn_measurement_method \w
_diffrn_radiation_monochromator graphite
_diffrn_radiation_source 'rotating-anode generator'
_diffrn_radiation_type MoK\a
_diffrn_radiation_wavelength 0.71073
_diffrn_reflns_av_R_equivalents 0.0258
_diffrn_reflns_av_sigmaI/netI 0.0238
_diffrn_reflns_limit_h_max 7
_diffrn_reflns_limit_h_min -7
_diffrn_reflns_limit_k_max 8
_diffrn_reflns_limit_k_min -8
_diffrn_reflns_limit_l_max 11
_diffrn_reflns_limit_l_min -13
_diffrn_reflns_number 3217
_diffrn_reflns_theta_full 25.03
_diffrn_reflns_theta_max 25.03
_diffrn_reflns_theta_min 3.30
_exptl_absorpt_coefficient_mu 6.469
_exptl_absorpt_correction_T_max 1.0000
_exptl_absorpt_correction_T_min 0.5993
_exptl_absorpt_correction_type multi-scan
_exptl_absorpt_process_details 'Sphere (Rigaku CrystalClear)'
_exptl_crystal_colour Colorless
_exptl_crystal_density_diffrn 1.872
_exptl_crystal_density_method 'not measured'
_exptl_crystal_description Prism
_exptl_crystal_F_000 272
_exptl_crystal_size_max 0.2000
_exptl_crystal_size_mid 0.1000
_exptl_crystal_size_min 0.0400
_refine_diff_density_max 0.373
_refine_diff_density_min -0.394
_refine_diff_density_rms 0.069
_refine_ls_extinction_method none
_refine_ls_goodness_of_fit_ref 1.006
_refine_ls_hydrogen_treatment constr
_refine_ls_matrix_type full
_refine_ls_number_parameters 58
_refine_ls_number_reflns 935
_refine_ls_number_restraints 0
_refine_ls_restrained_S_all 1.006
_refine_ls_R_factor_all 0.0368
_refine_ls_R_factor_gt 0.0295
_refine_ls_shift/su_max 0.000
_refine_ls_shift/su_mean 0.000
_refine_ls_structure_factor_coef Fsqd
_refine_ls_weighting_details 'calc w=1/[\s^2^(Fo^2^)+(0.0420P)^2^+0.0900P] where P=(Fo^2^+2Fc^2^)/3'
_refine_ls_weighting_scheme calc
_refine_ls_wR_factor_gt 0.0693
_refine_ls_wR_factor_ref 0.0730
_reflns_number_gt 806
_reflns_number_total 935
_reflns_threshold_expression >2sigma(I)
_cod_data_source_file b902121c.txt
_cod_data_source_block comp1
_cod_depositor_comments
;
The following automatic conversions were performed:
'_symmetry_cell_setting' value 'Monoclinic' changed to 'monoclinic'
according to '/home/saulius/struct/CIF-dictionaries/cif_core.dic'
dictionary named 'cif_core.dic' version 2.4.1 from
2010-06-29.

'_exptl_absorpt_correction_type' value 'Multi-scan' changed
to 'multi-scan' according to
'/home/saulius/struct/CIF-dictionaries/cif_core.dic' dictionary named
'cif_core.dic' version 2.4.1 from 2010-06-29.

Automatic conversion script
Id: cif_fix_enum 1527 2010-12-29 10:47:43Z saulius 
;
_cod_original_cell_volume 489.0(5)
_cod_original_sg_symbol_H-M P2(1)/m
_cod_database_code 7200983

loop_
_symmetry_equiv_pos_as_xyz
'x, y, z'
'-x, y+1/2, -z'
'-x, -y, -z'
'x, -y-1/2, z'

loop_
_atom_site_label
_atom_site_type_symbol
_atom_site_fract_x
_atom_site_fract_y
_atom_site_fract_z
_atom_site_U_iso_or_equiv
_atom_site_adp_type
_atom_site_occupancy
_atom_site_symmetry_multiplicity
_atom_site_calc_flag
_atom_site_refinement_flags
_atom_site_disorder_assembly
_atom_site_disorder_group
Cu1 Cu 0.94402(9) 0.2500 0.65190(5) 0.0453(2) Uani 1 2 d S . .
Br1 Br 1.08497(8) 0.2500 0.85625(4) 0.0467(2) Uani 1 2 d S . .
S1 S 0.1706(2) 0.2500 0.50641(12) 0.0733(5) Uani 1 2 d S . .
N1 N 0.6225(6) 0.2500 0.6062(4) 0.0500(11) Uani 1 2 d S . .
N11 N 0.5402(6) 0.2500 0.1877(3) 0.0324(8) Uani 1 2 d S . .
C1 C 0.4348(8) 0.2500 0.5683(4) 0.0417(11) Uani 1 2 d S . .
C11 C 0.3942(6) 0.0860(5) 0.1886(4) 0.0582(10) Uani 1 1 d . . .
H11A H 0.2848 0.0863 0.1194 0.087 Uiso 1 1 calc R . .
H11B H 0.3158 0.0864 0.2588 0.087 Uiso 1 1 calc R . .
H11D H 0.4875 -0.0206 0.1881 0.087 Uiso 1 1 calc R . .
C12 C 0.6602(9) 0.2500 0.0783(4) 0.0506(13) Uani 1 2 d S . .
H12C H 0.7528 0.3569 0.0771 0.076 Uiso 0.50 1 calc PR . .
H12D H 0.5500 0.2488 0.0095 0.076 Uiso 1 2 calc SR . .
H12A H 0.7551 0.1443 0.0778 0.076 Uiso 0.50 1 calc PR . .
C13 C 0.7122(10) 0.2500 0.2934(4) 0.0688(17) Uani 1 2 d S . .
H13D H 0.8047 0.3571 0.2926 0.103 Uiso 0.50 1 calc PR . .
H13B H 0.8071 0.1444 0.2916 0.103 Uiso 0.50 1 calc PR . .
H13A H 0.6362 0.2485 0.3644 0.103 Uiso 1 2 calc SR . .

loop_
_atom_site_aniso_label
_atom_site_aniso_U_11
_atom_site_aniso_U_22
_atom_site_aniso_U_33
_atom_site_aniso_U_23
_atom_site_aniso_U_13
_atom_site_aniso_U_12
Cu1 0.0243(3) 0.0607(4) 0.0508(4) 0.000 0.0040(2) 0.000
Br1 0.0390(3) 0.0565(3) 0.0435(3) 0.000 -0.0004(2) 0.000
S1 0.0247(6) 0.1563(16) 0.0382(7) 0.000 0.0009(5) 0.000
N1 0.025(2) 0.081(3) 0.045(2) 0.000 0.0074(17) 0.000
N11 0.0302(19) 0.0334(19) 0.0332(19) 0.000 0.0019(15) 0.000
C1 0.032(3) 0.060(3) 0.036(2) 0.000 0.013(2) 0.000
C11 0.055(2) 0.045(2) 0.077(3) 0.004(2) 0.020(2) -0.0113(18)
C12 0.052(3) 0.060(3) 0.041(3) 0.000 0.012(2) 0.000
C13 0.063(4) 0.099(5) 0.040(3) 0.000 -0.014(3) 0.000

loop_
_atom_type_symbol
_atom_type_description
_atom_type_scat_dispersion_real
_atom_type_scat_dispersion_imag
_atom_type_scat_source
C C 0.0033 0.0016 'International Tables Vol C Tables 4.2.6.8 and 6.1.1.4'
H H 0.0000 0.0000 'International Tables Vol C Tables 4.2.6.8 and 6.1.1.4'
N N 0.0061 0.0033 'International Tables Vol C Tables 4.2.6.8 and 6.1.1.4'
Cu Cu 0.3201 1.2651 'International Tables Vol C Tables 4.2.6.8 and 6.1.1.4'
Br Br -0.2901 2.4595 'International Tables Vol C Tables 4.2.6.8 and 6.1.1.4'
S S 0.1246 0.1234 'International Tables Vol C Tables 4.2.6.8 and 6.1.1.4'

loop_
_geom_angle_atom_site_label_1
_geom_angle_atom_site_label_2
_geom_angle_atom_site_label_3
_geom_angle
_geom_angle_site_symmetry_1
_geom_angle_site_symmetry_3
_geom_angle_publ_flag
N1 Cu1 S1 117.12(13) . 1_655 ?
N1 Cu1 Br1 119.91(12) . . ?
S1 Cu1 Br1 122.97(6) 1_655 . ?
C1 S1 Cu1 107.60(17) . 1_455 ?
C1 N1 Cu1 173.7(4) . . ?
C13 N11 C11 110.0(3) . . ?
C13 N11 C11 110.0(3) . 4_565 ?
C11 N11 C11 109.0(4) . 4_565 ?
C13 N11 C12 108.9(4) . . ?
C11 N11 C12 109.4(2) . . ?
C11 N11 C12 109.4(2) 4_565 . ?
N1 C1 S1 176.8(4) . . ?
N11 C11 H11A 109.5 . . ?
N11 C11 H11B 109.5 . . ?
H11A C11 H11B 109.5 . . ?
N11 C11 H11D 109.5 . . ?
H11A C11 H11D 109.5 . . ?
H11B C11 H11D 109.5 . . ?
N11 C12 H12C 109.5 . . ?
N11 C12 H12D 109.5 . . ?
H12C C12 H12D 109.5 . . ?
N11 C12 H12A 109.5 . . ?
H12C C12 H12A 109.5 . . ?
H12D C12 H12A 109.5 . . ?
N11 C13 H13D 109.5 . . ?
N11 C13 H13B 109.5 . . ?
H13D C13 H13B 109.5 . . ?
N11 C13 H13A 109.5 . . ?
H13D C13 H13A 109.5 . . ?
H13B C13 H13A 109.5 . . ?

loop_
_geom_bond_atom_site_label_1
_geom_bond_atom_site_label_2
_geom_bond_distance
_geom_bond_site_symmetry_2
_geom_bond_publ_flag
Cu1 N1 1.912(4) . ?
Cu1 S1 2.2266(17) 1_655 ?
Cu1 Br1 2.3720(15) . ?
S1 C1 1.640(5) . ?
S1 Cu1 2.2266(17) 1_455 ?
N1 C1 1.144(6) . ?
N11 C13 1.484(6) . ?
N11 C11 1.485(4) . ?
N11 C11 1.485(4) 4_565 ?
N11 C12 1.489(6) . ?
C11 H11A 0.9600 . ?
C11 H11B 0.9600 . ?
C11 H11D 0.9600 . ?
C12 H12C 0.9600 . ?
C12 H12D 0.9600 . ?
C12 H12A 0.9600 . ?
C13 H13D 0.9600 . ?
C13 H13B 0.9600 . ?
C13 H13A 0.9600 . ?
